data_4348885
loop_
_publ_author_name
'Levin, Jessica R.'
'Dorfner, Walter L.'
'Dai, Alan X.'
'Carroll, Patrick J.'
'Schelter, Eric J.'

_publ_section_title
;
 Density Functional Theory as a Predictive Tool for Cerium Redox
 Properties in Nonaqueous Solvents.
;
_journal_issue 24
_journal_name_full 'Inorganic chemistry'
_journal_page_first 12651
_journal_page_last 12659
_journal_paper_doi 10.1021/acs.inorgchem.6b01779
_journal_volume 55
_journal_year 2016
_chemical_formula_sum 'C44 H60 Ce N4 O6'
_chemical_formula_weight 881.08
_space_group_IT_number 2
_space_group_name_Hall '-P 1'
_space_group_name_H-M_alt 'P -1'
_symmetry_cell_setting triclinic
_symmetry_Int_Tables_number 2
_symmetry_space_group_name_H-M 'P -1'
_atom_sites_solution_hydrogens geom
_atom_sites_solution_primary direct
_audit_creation_method SHELXL-97
_cell_angle_alpha 83.478(2)
_cell_angle_beta 84.513(2)
_cell_angle_gamma 76.166(2)
_cell_formula_units_Z 4
_cell_length_a 12.2290(5)
_cell_length_b 13.6519(5)
_cell_length_c 25.4521(10)
_cell_measurement_reflns_used 18699
_cell_measurement_temperature 100(1)
_cell_measurement_theta_max 27.56&#x00C2;&#x00B0;
_cell_measurement_theta_min 1.54
_cell_volume 4088.9(3)
_computing_data_collection 'Bruker APEX2'
_computing_data_reduction 'Bruker SAINT'
_computing_structure_refinement 'SHELXL-97 (Sheldrick, 2008)'
_computing_structure_solution 'SHELXS-97 (Sheldrick, 2008)'
_diffrn_ambient_temperature 100(1)
_diffrn_measured_fraction_theta_full 0.991
_diffrn_measured_fraction_theta_max 0.991
_diffrn_measurement_device 'CCD Area Detector'
_diffrn_measurement_device_type 'Bruker APEXII'
_diffrn_measurement_method 'phi and omega scans'
_diffrn_radiation_monochromator graphite
_diffrn_radiation_source 'sealed tube'
_diffrn_radiation_type MoK\a
_diffrn_radiation_wavelength 0.71073
_diffrn_reflns_av_R_equivalents 0.0286
_diffrn_reflns_av_sigmaI/netI 0.0178
_diffrn_reflns_limit_h_max 15
_diffrn_reflns_limit_h_min -15
_diffrn_reflns_limit_k_max 17
_diffrn_reflns_limit_k_min -17
_diffrn_reflns_limit_l_max 33
_diffrn_reflns_limit_l_min -31
_diffrn_reflns_number 137767
_diffrn_reflns_theta_full 27.56
_diffrn_reflns_theta_max 27.56
_diffrn_reflns_theta_min 1.54
_exptl_absorpt_coefficient_mu 1.166
_exptl_absorpt_correction_T_max 0.7456
_exptl_absorpt_correction_T_min 0.6790
_exptl_absorpt_correction_type multi-scan
_exptl_absorpt_process_details '(SADABS; Sheldrick, 2007)'
_exptl_crystal_density_diffrn 1.431
_exptl_crystal_density_method 'not measured'
_exptl_crystal_description 'dark red blocks'
_exptl_crystal_F_000 1832
_exptl_crystal_size_max 0.30
_exptl_crystal_size_mid 0.10
_exptl_crystal_size_min 0.03
_refine_diff_density_max 1.921
_refine_diff_density_min -1.209
_refine_diff_density_rms 0.092
_refine_ls_extinction_method none
_refine_ls_goodness_of_fit_ref 1.189
_refine_ls_hydrogen_treatment constr
_refine_ls_matrix_type full
_refine_ls_number_parameters 1015
_refine_ls_number_reflns 18699
_refine_ls_number_restraints 0
_refine_ls_restrained_S_all 1.189
_refine_ls_R_factor_all 0.0358
_refine_ls_R_factor_gt 0.0313
_refine_ls_shift/su_max 0.002
_refine_ls_shift/su_mean 0.000
_refine_ls_structure_factor_coef Fsqd
_refine_ls_weighting_details 'calc w=1/[\s^2^(Fo^2^)+(0.0000P)^2^+14.5733P] where P=(Fo^2^+2Fc^2^)/3'
_refine_ls_weighting_scheme calc
_refine_ls_wR_factor_gt 0.0739
_refine_ls_wR_factor_ref 0.0755
_reflns_number_gt 16945
_reflns_number_total 18699
_reflns_threshold_expression >2sigma(I)
_cod_data_source_file ic6b01779_si_002.cif
_cod_data_source_block shelxl
_cod_depositor_comments
;
The following automatic conversions were performed:

data name '_atom_site_symetry_multiplicity' was replaced with
'_atom_site_symmetry_multiplicity' as specified in the replacement
file
'/home/saulius/struct/COD-crude-data/automatic-downloads/DataCite-retrospective/ACS/depositions/lib/lists/replacement-tags.lst'.

Automatic conversion script
Id: cif_correct_tags 6909 2019-04-08 15:41:33Z antanas 

2020-07-06
Z value and formula fixed to values more according to usual
chemical conventions.                 miguel
;
_cod_original_formula_sum 'C88 H120 Ce2 N8 O12'
_cod_original_formula_weight 1762.16
_cod_original_formula_units_Z 2
_cod_original_sg_symbol_H-M 'P -1       '
_cod_database_code 4348885

loop_
_symmetry_equiv_pos_as_xyz
'x, y, z'
'-x, -y, -z'

loop_
_atom_site_label
_atom_site_type_symbol
_atom_site_fract_x
_atom_site_fract_y
_atom_site_fract_z
_atom_site_U_iso_or_equiv
_atom_site_adp_type
_atom_site_occupancy
_atom_site_symmetry_multiplicity
_atom_site_calc_flag
_atom_site_refinement_flags
Ce1 Ce 0.660628(12) 0.212352(11) 0.389682(6) 0.00800(4) Uani 1 1 d .
O1 O 0.85942(16) 0.09932(14) 0.35040(8) 0.0107(4) Uani 1 1 d .
O2 O 0.60052(16) 0.08883(15) 0.44099(8) 0.0125(4) Uani 1 1 d .
O3 O 0.55891(16) 0.20779(15) 0.32080(8) 0.0120(4) Uani 1 1 d .
O4 O 0.72233(16) 0.34018(14) 0.31223(8) 0.0109(4) Uani 1 1 d .
O5 O 0.54783(17) 0.32134(15) 0.44237(8) 0.0125(4) Uani 1 1 d .
O6 O 0.79131(16) 0.27372(15) 0.41615(8) 0.0112(4) Uani 1 1 d .
N1 N 0.71557(19) 0.05746(17) 0.45447(9) 0.0098(4) Uani 1 1 d .
N2 N 0.64308(19) 0.12166(17) 0.30507(9) 0.0109(5) Uani 1 1 d .
N3 N 0.50687(19) 0.36871(17) 0.39308(9) 0.0099(4) Uani 1 1 d .
N4 N 0.90589(19) 0.26955(19) 0.42270(10) 0.0125(5) Uani 1 1 d .
C1 C 0.7230(2) 0.0600(2) 0.51348(11) 0.0117(5) Uani 1 1 d .
C2 C 0.6541(3) 0.1629(2) 0.52868(12) 0.0155(6) Uani 1 1 d .
H2a H 0.6797 0.2157 0.5064 0.023 Uiso 1 1 calc R
H2b H 0.6636 0.1694 0.5650 0.023 Uiso 1 1 calc R
H2c H 0.5758 0.1682 0.5242 0.023 Uiso 1 1 calc R
C3 C 0.8468(2) 0.0484(2) 0.52294(12) 0.0166(6) Uani 1 1 d .
H3a H 0.8900 -0.0155 0.5121 0.025 Uiso 1 1 calc R
H3b H 0.8541 0.0511 0.5599 0.025 Uiso 1 1 calc R
H3c H 0.8745 0.1024 0.5027 0.025 Uiso 1 1 calc R
C4 C 0.6771(3) -0.0229(2) 0.54745(12) 0.0182(6) Uani 1 1 d .
H4a H 0.6009 -0.0186 0.5393 0.027 Uiso 1 1 calc R
H4b H 0.6782 -0.0141 0.5843 0.027 Uiso 1 1 calc R
H4c H 0.7232 -0.0880 0.5401 0.027 Uiso 1 1 calc R
C5 C 0.7650(2) -0.0415(2) 0.43585(11) 0.0114(5) Uani 1 1 d .
C6 C 0.7088(3) -0.1201(2) 0.44460(12) 0.0160(6) Uani 1 1 d .
H6 H 0.6363 -0.1091 0.4612 0.019 Uiso 1 1 calc R
C7 C 0.7614(3) -0.2147(2) 0.42848(13) 0.0199(6) Uani 1 1 d .
H7 H 0.7241 -0.2673 0.4345 0.024 Uiso 1 1 calc R
C8 C 0.8688(3) -0.2315(2) 0.40347(12) 0.0203(7) Uani 1 1 d .
H8 H 0.9049 -0.2957 0.3940 0.024 Uiso 1 1 calc R
C9 C 0.9226(3) -0.1521(2) 0.39258(12) 0.0168(6) Uani 1 1 d .
H9 H 0.9937 -0.1630 0.3747 0.020 Uiso 1 1 calc R
C10 C 0.8714(2) -0.0561(2) 0.40810(11) 0.0117(5) Uani 1 1 d .
C11 C 0.9232(2) 0.0334(2) 0.39109(11) 0.0113(5) Uani 1 1 d .
H11a H 0.9232 0.0706 0.4214 0.014 Uiso 1 1 calc R
H11b H 1.0008 0.0097 0.3775 0.014 Uiso 1 1 calc R
C12 C 0.5869(2) 0.0391(2) 0.29445(12) 0.0147(6) Uani 1 1 d .
C13 C 0.5129(3) 0.0150(2) 0.34351(13) 0.0193(6) Uani 1 1 d .
H13a H 0.5562 0.0027 0.3741 0.029 Uiso 1 1 calc R
H13b H 0.4863 -0.0442 0.3393 0.029 Uiso 1 1 calc R
H13c H 0.4496 0.0713 0.3480 0.029 Uiso 1 1 calc R
C14 C 0.5121(3) 0.0711(2) 0.24792(14) 0.0245(7) Uani 1 1 d .
H14a H 0.4574 0.1327 0.2544 0.037 Uiso 1 1 calc R
H14b H 0.4739 0.0188 0.2441 0.037 Uiso 1 1 calc R
H14c H 0.5579 0.0821 0.2160 0.037 Uiso 1 1 calc R
C15 C 0.6789(3) -0.0552(2) 0.28394(13) 0.0186(6) Uani 1 1 d .
H15a H 0.7294 -0.0392 0.2547 0.028 Uiso 1 1 calc R
H15b H 0.6451 -0.1075 0.2755 0.028 Uiso 1 1 calc R
H15c H 0.7202 -0.0782 0.3150 0.028 Uiso 1 1 calc R
C16 C 0.7092(3) 0.1564(2) 0.25893(11) 0.0130(5) Uani 1 1 d .
C17 C 0.6563(3) 0.2244(2) 0.21855(12) 0.0165(6) Uani 1 1 d .
H17 H 0.5781 0.2471 0.2210 0.020 Uiso 1 1 calc R
C18 C 0.7187(3) 0.2581(2) 0.17513(12) 0.0217(7) Uani 1 1 d .
H18 H 0.6825 0.3026 0.1483 0.026 Uiso 1 1 calc R
C19 C 0.8351(3) 0.2257(2) 0.17157(12) 0.0206(7) Uani 1 1 d .
H19 H 0.8774 0.2470 0.1421 0.025 Uiso 1 1 calc R
C20 C 0.8880(3) 0.1613(2) 0.21224(12) 0.0161(6) Uani 1 1 d .
H20 H 0.9663 0.1409 0.2101 0.019 Uiso 1 1 calc R
C21 C 0.8264(3) 0.1261(2) 0.25639(11) 0.0124(5) Uani 1 1 d .
C22 C 0.8901(2) 0.0588(2) 0.30012(11) 0.0133(6) Uani 1 1 d .
H22a H 0.8744 -0.0079 0.3023 0.016 Uiso 1 1 calc R
H22b H 0.9706 0.0515 0.2917 0.016 Uiso 1 1 calc R
C23 C 0.3819(2) 0.3718(2) 0.39252(12) 0.0130(6) Uani 1 1 d .
C24 C 0.3498(2) 0.3988(2) 0.33531(13) 0.0179(6) Uani 1 1 d .
H24a H 0.3676 0.4622 0.3220 0.027 Uiso 1 1 calc R
H24b H 0.2703 0.4043 0.3340 0.027 Uiso 1 1 calc R
H24c H 0.3913 0.3467 0.3139 0.027 Uiso 1 1 calc R
C25 C 0.3088(3) 0.4484(2) 0.42851(14) 0.0214(7) Uani 1 1 d .
H25a H 0.3352 0.4345 0.4635 0.032 Uiso 1 1 calc R
H25b H 0.2317 0.4430 0.4300 0.032 Uiso 1 1 calc R
H25c H 0.3137 0.5157 0.4146 0.032 Uiso 1 1 calc R
C26 C 0.3640(2) 0.2670(2) 0.41226(13) 0.0168(6) Uani 1 1 d .
H26a H 0.4127 0.2176 0.3913 0.025 Uiso 1 1 calc R
H26b H 0.2868 0.2656 0.4092 0.025 Uiso 1 1 calc R
H26c H 0.3812 0.2516 0.4487 0.025 Uiso 1 1 calc R
C27 C 0.5343(2) 0.4672(2) 0.38239(11) 0.0124(5) Uani 1 1 d .
C28 C 0.5169(3) 0.5339(2) 0.42173(12) 0.0166(6) Uani 1 1 d .
H28 H 0.4891 0.5147 0.4557 0.020 Uiso 1 1 calc R
C29 C 0.5407(3) 0.6286(2) 0.41042(14) 0.0209(7) Uani 1 1 d .
H29 H 0.5288 0.6727 0.4368 0.025 Uiso 1 1 calc R
C30 C 0.5823(3) 0.6578(2) 0.36002(14) 0.0212(7) Uani 1 1 d .
H30 H 0.5950 0.7225 0.3520 0.025 Uiso 1 1 calc R
C31 C 0.6047(3) 0.5901(2) 0.32170(13) 0.0168(6) Uani 1 1 d .
H31 H 0.6347 0.6093 0.2882 0.020 Uiso 1 1 calc R
C32 C 0.5832(2) 0.4934(2) 0.33224(11) 0.0120(5) Uani 1 1 d .
C33 C 0.6252(2) 0.4151(2) 0.29308(11) 0.0117(5) Uani 1 1 d .
H33a H 0.5655 0.3820 0.2882 0.014 Uiso 1 1 calc R
H33b H 0.6462 0.4481 0.2591 0.014 Uiso 1 1 calc R
C34 C 0.9156(3) 0.3491(2) 0.45741(12) 0.0157(6) Uani 1 1 d .
C35 C 0.8604(4) 0.4569(2) 0.43603(14) 0.0281(8) Uani 1 1 d .
H35a H 0.8988 0.4741 0.4028 0.042 Uiso 1 1 calc R
H35b H 0.8651 0.5033 0.4610 0.042 Uiso 1 1 calc R
H35c H 0.7825 0.4613 0.4309 0.042 Uiso 1 1 calc R
C36 C 0.8582(3) 0.3255(2) 0.51148(13) 0.0213(7) Uani 1 1 d .
H36a H 0.7789 0.3337 0.5083 0.032 Uiso 1 1 calc R
H36b H 0.8691 0.3711 0.5355 0.032 Uiso 1 1 calc R
H36c H 0.8904 0.2570 0.5248 0.032 Uiso 1 1 calc R
C37 C 1.0402(3) 0.3402(3) 0.46354(16) 0.0352(9) Uani 1 1 d .
H37a H 1.0746 0.2721 0.4766 0.053 Uiso 1 1 calc R
H37b H 1.0480 0.3860 0.4882 0.053 Uiso 1 1 calc R
H37c H 1.0768 0.3570 0.4298 0.053 Uiso 1 1 calc R
C38 C 0.9689(2) 0.2674(2) 0.37175(12) 0.0123(5) Uani 1 1 d .
C39 C 1.0787(2) 0.2066(2) 0.37099(13) 0.0168(6) Uani 1 1 d .
H39 H 1.1064 0.1730 0.4025 0.020 Uiso 1 1 calc R
C40 C 1.1471(3) 0.1953(2) 0.32445(14) 0.0210(7) Uani 1 1 d .
H40 H 1.2204 0.1559 0.3251 0.025 Uiso 1 1 calc R
C44 C 0.8129(2) 0.3883(2) 0.31847(12) 0.0132(5) Uani 1 1 d .
H44a H 0.7946 0.4247 0.3499 0.016 Uiso 1 1 calc R
H44b H 0.8182 0.4374 0.2882 0.016 Uiso 1 1 calc R
Ce1' Ce 0.177144(13) 0.666819(11) 0.123889(6) 0.00979(4) Uani 1 1 d .
O1' O 0.08459(17) 0.85739(15) 0.15077(8) 0.0122(4) Uani 1 1 d .
O2' O 0.15944(17) 0.58525(15) 0.20522(8) 0.0134(4) Uani 1 1 d .
O3' O 0.02373(18) 0.63601(15) 0.09464(8) 0.0153(4) Uani 1 1 d .
O4' O 0.34079(17) 0.69954(15) 0.17746(8) 0.0125(4) Uani 1 1 d .
O5' O 0.27450(18) 0.54691(15) 0.07316(8) 0.0150(4) Uani 1 1 d .
O6' O 0.27074(17) 0.76302(15) 0.07356(8) 0.0134(4) Uani 1 1 d .
N1' N 0.0765(2) 0.67271(17) 0.22046(9) 0.0114(5) Uani 1 1 d .
N2' N 0.0057(2) 0.73715(18) 0.07009(10) 0.0132(5) Uani 1 1 d .
N3' N 0.3269(2) 0.50712(18) 0.12106(9) 0.0122(5) Uani 1 1 d .
N4' N 0.2796(2) 0.86237(18) 0.05384(10) 0.0128(5) Uani 1 1 d .
C1' C -0.0270(3) 0.6406(2) 0.24746(12) 0.0148(6) Uani 1 1 d .
C2' C -0.0709(3) 0.5813(2) 0.21017(12) 0.0181(6) Uani 1 1 d .
H2a' H -0.0762 0.6181 0.1757 0.027 Uiso 1 1 calc R
H2b' H -0.1442 0.5723 0.2237 0.027 Uiso 1 1 calc R
H2c' H -0.0200 0.5163 0.2076 0.027 Uiso 1 1 calc R
C3' C -0.1171(3) 0.7361(2) 0.25827(13) 0.0207(6) Uani 1 1 d .
H3a' H -0.0872 0.7773 0.2787 0.031 Uiso 1 1 calc R
H3b' H -0.1816 0.7176 0.2776 0.031 Uiso 1 1 calc R
H3c' H -0.1392 0.7736 0.2252 0.031 Uiso 1 1 calc R
C4' C -0.0013(3) 0.5737(2) 0.29925(12) 0.0205(6) Uani 1 1 d .
H4a' H 0.0599 0.5167 0.2926 0.031 Uiso 1 1 calc R
H4b' H -0.0670 0.5502 0.3134 0.031 Uiso 1 1 calc R
H4c' H 0.0195 0.6123 0.3244 0.031 Uiso 1 1 calc R
C5' C 0.1300(2) 0.7254(2) 0.25375(11) 0.0132(6) Uani 1 1 d .
C6' C 0.2010(3) 0.6713(2) 0.29244(12) 0.0165(6) Uani 1 1 d .
H6' H 0.2135 0.6010 0.2972 0.020 Uiso 1 1 calc R
C7' C 0.2528(3) 0.7206(3) 0.32358(13) 0.0212(7) Uani 1 1 d .
H7' H 0.2996 0.6837 0.3492 0.025 Uiso 1 1 calc R
C8' C 0.2349(3) 0.8255(3) 0.31655(13) 0.0210(7) Uani 1 1 d .
H8' H 0.2678 0.8595 0.3380 0.025 Uiso 1 1 calc R
C9' C 0.1677(3) 0.8786(2) 0.27744(12) 0.0179(6) Uani 1 1 d .
H9' H 0.1570 0.9487 0.2724 0.022 Uiso 1 1 calc R
C10' C 0.1149(2) 0.8301(2) 0.24496(11) 0.0141(6) Uani 1 1 d .
C11' C 0.0465(3) 0.8934(2) 0.20177(11) 0.0146(6) Uani 1 1 d .
H11a' H -0.0323 0.8916 0.2095 0.018 Uiso 1 1 calc R
H11b' H 0.0522 0.9632 0.2010 0.018 Uiso 1 1 calc R
C12' C 0.0055(3) 0.7386(2) 0.01022(12) 0.0175(6) Uani 1 1 d .
C13' C -0.0971(3) 0.7075(3) -0.00707(14) 0.0266(7) Uani 1 1 d .
H13a' H -0.1018 0.6427 0.0108 0.040 Uiso 1 1 calc R
H13b' H -0.0891 0.7033 -0.0447 0.040 Uiso 1 1 calc R
H13c' H -0.1645 0.7570 0.0019 0.040 Uiso 1 1 calc R
C14' C 0.1123(3) 0.6636(2) -0.00826(12) 0.0202(6) Uani 1 1 d .
H14a' H 0.1767 0.6787 0.0050 0.030 Uiso 1 1 calc R
H14b' H 0.1201 0.6690 -0.0463 0.030 Uiso 1 1 calc R
H14c' H 0.1072 0.5960 0.0049 0.030 Uiso 1 1 calc R
C15' C 0.0094(3) 0.8454(2) -0.01338(13) 0.0220(7) Uani 1 1 d .
H15a' H -0.0553 0.8927 0.0005 0.033 Uiso 1 1 calc R
H15b' H 0.0088 0.8492 -0.0513 0.033 Uiso 1 1 calc R
H15c' H 0.0770 0.8614 -0.0042 0.033 Uiso 1 1 calc R
C16' C -0.0973(2) 0.7978(2) 0.09443(11) 0.0141(6) Uani 1 1 d .
C17' C -0.1959(3) 0.7628(3) 0.10321(12) 0.0193(6) Uani 1 1 d .
H17' H -0.1967 0.6991 0.0938 0.023 Uiso 1 1 calc R
C18' C -0.2927(3) 0.8224(3) 0.12586(13) 0.0235(7) Uani 1 1 d .
H18' H -0.3585 0.7987 0.1315 0.028 Uiso 1 1 calc R
C19' C -0.2923(3) 0.9172(3) 0.14013(13) 0.0235(7) Uani 1 1 d .
H19' H -0.3582 0.9580 0.1542 0.028 Uiso 1 1 calc R
C20' C -0.1926(3) 0.9510(2) 0.13323(12) 0.0192(6) Uani 1 1 d .
H20' H -0.1919 1.0140 0.1435 0.023 Uiso 1 1 calc R
C21' C -0.0939(3) 0.8911(2) 0.11105(11) 0.0143(6) Uani 1 1 d .
C22' C 0.0179(2) 0.9205(2) 0.11019(12) 0.0145(6) Uani 1 1 d .
H22a' H 0.0582 0.9117 0.0757 0.017 Uiso 1 1 calc R
H22b' H 0.0051 0.9912 0.1166 0.017 Uiso 1 1 calc R
C23' C 0.3095(3) 0.4009(2) 0.13783(12) 0.0165(6) Uani 1 1 d .
C24' C 0.1847(3) 0.4040(2) 0.13574(13) 0.0192(6) Uani 1 1 d .
H24a' H 0.1405 0.4547 0.1573 0.029 Uiso 1 1 calc R
H24b' H 0.1707 0.3390 0.1489 0.029 Uiso 1 1 calc R
H24c' H 0.1642 0.4201 0.0998 0.029 Uiso 1 1 calc R
C25' C 0.3781(3) 0.3237(2) 0.10123(16) 0.0310(9) Uani 1 1 d .
H25a' H 0.3594 0.3454 0.0653 0.047 Uiso 1 1 calc R
H25b' H 0.3609 0.2589 0.1116 0.047 Uiso 1 1 calc R
H25c' H 0.4572 0.3182 0.1038 0.047 Uiso 1 1 calc R
C26' C 0.3435(3) 0.3723(2) 0.19471(14) 0.0224(7) Uani 1 1 d .
H26a' H 0.4193 0.3790 0.1967 0.034 Uiso 1 1 calc R
H26b' H 0.3394 0.3035 0.2054 0.034 Uiso 1 1 calc R
H26c' H 0.2931 0.4164 0.2178 0.034 Uiso 1 1 calc R
C27' C 0.4442(3) 0.5139(2) 0.11499(12) 0.0145(6) Uani 1 1 d .
C28' C 0.5113(3) 0.4852(2) 0.06904(13) 0.0177(6) Uani 1 1 d .
H28' H 0.4803 0.4620 0.0422 0.021 Uiso 1 1 calc R
C29' C 0.6237(3) 0.4913(2) 0.06317(13) 0.0204(7) Uani 1 1 d .
H29' H 0.6676 0.4730 0.0324 0.025 Uiso 1 1 calc R
C30' C 0.6704(3) 0.5250(2) 0.10382(14) 0.0207(7) Uani 1 1 d .
H30' H 0.7466 0.5258 0.1011 0.025 Uiso 1 1 calc R
C31' C 0.6026(3) 0.5571(2) 0.14818(13) 0.0173(6) Uani 1 1 d .
H31' H 0.6336 0.5814 0.1746 0.021 Uiso 1 1 calc R
C32' C 0.4888(2) 0.5538(2) 0.15430(11) 0.0134(6) Uani 1 1 d .
C33' C 0.4119(2) 0.6046(2) 0.19840(12) 0.0145(6) Uani 1 1 d .
H33a' H 0.3650 0.5600 0.2151 0.017 Uiso 1 1 calc R
H33b' H 0.4570 0.6175 0.2251 0.017 Uiso 1 1 calc R
C34' C 0.3677(3) 0.8595(2) 0.00789(12) 0.0172(6) Uani 1 1 d .
C35' C 0.3343(3) 0.8041(3) -0.03456(13) 0.0233(7) Uani 1 1 d .
H35a' H 0.3391 0.7345 -0.0215 0.035 Uiso 1 1 calc R
H35b' H 0.3845 0.8074 -0.0658 0.035 Uiso 1 1 calc R
H35c' H 0.2583 0.8355 -0.0431 0.035 Uiso 1 1 calc R
C36' C 0.3660(3) 0.9686(3) -0.01463(14) 0.0239(7) Uani 1 1 d .
H36a' H 0.2907 1.0026 -0.0232 0.036 Uiso 1 1 calc R
H36b' H 0.4161 0.9682 -0.0461 0.036 Uiso 1 1 calc R
H36c' H 0.3901 1.0034 0.0112 0.036 Uiso 1 1 calc R
C37' C 0.4873(3) 0.8059(3) 0.02311(13) 0.0211(7) Uani 1 1 d .
H37a' H 0.5083 0.8397 0.0503 0.032 Uiso 1 1 calc R
H37b' H 0.5395 0.8076 -0.0075 0.032 Uiso 1 1 calc R
H37c' H 0.4889 0.7367 0.0360 0.032 Uiso 1 1 calc R
C38' C 0.2912(2) 0.9177(2) 0.09682(12) 0.0144(6) Uani 1 1 d .
C39' C 0.2383(3) 1.0210(2) 0.09203(13) 0.0186(6) Uani 1 1 d .
H39' H 0.2028 1.0491 0.0613 0.022 Uiso 1 1 calc R
C40' C 0.2376(3) 1.0822(2) 0.13203(15) 0.0237(7) Uani 1 1 d .
H40' H 0.2028 1.1508 0.1278 0.028 Uiso 1 1 calc R
C41 C 1.1058(3) 0.2427(2) 0.27708(13) 0.0215(7) Uani 1 1 d .
H41 H 1.1511 0.2354 0.2456 0.026 Uiso 1 1 calc R
C42 C 0.9967(3) 0.3013(2) 0.27701(12) 0.0169(6) Uani 1 1 d .
H42 H 0.9693 0.3325 0.2449 0.020 Uiso 1 1 calc R
C43 C 0.9262(2) 0.3153(2) 0.32327(12) 0.0129(5) Uani 1 1 d .
C41' C 0.2886(3) 1.0413(2) 0.17820(15) 0.0248(7) Uani 1 1 d .
H41' H 0.2877 1.0815 0.2054 0.030 Uiso 1 1 calc R
C42' C 0.3412(3) 0.9392(2) 0.18325(13) 0.0196(6) Uani 1 1 d .
H42' H 0.3755 0.9118 0.2144 0.024 Uiso 1 1 calc R
C43' C 0.3448(2) 0.8761(2) 0.14371(12) 0.0144(6) Uani 1 1 d .
C44' C 0.4094(2) 0.7676(2) 0.15347(12) 0.0145(6) Uani 1 1 d .
H44a' H 0.4444 0.7440 0.1200 0.017 Uiso 1 1 calc R
H44b' H 0.4693 0.7651 0.1763 0.017 Uiso 1 1 calc R

loop_
_atom_site_aniso_label
_atom_site_aniso_U_11
_atom_site_aniso_U_22
_atom_site_aniso_U_33
_atom_site_aniso_U_23
_atom_site_aniso_U_13
_atom_site_aniso_U_12
Ce1 0.00697(7) 0.00806(7) 0.00863(7) 0.00014(5) -0.00200(5) -0.00095(5)
O1 0.0108(9) 0.0113(9) 0.0085(9) 0.0002(7) -0.0028(7) 0.0008(7)
O2 0.0058(9) 0.0132(10) 0.0173(10) 0.0020(8) -0.0042(7) -0.0005(7)
O3 0.0099(9) 0.0104(9) 0.0145(10) -0.0042(8) -0.0030(7) 0.0020(7)
O4 0.0107(9) 0.0103(9) 0.0114(10) -0.0001(7) -0.0027(7) -0.0019(7)
O5 0.0138(10) 0.0135(10) 0.0076(9) 0.0021(7) -0.0024(7) 0.0010(8)
O6 0.0067(9) 0.0144(10) 0.0132(10) -0.0011(8) -0.0016(7) -0.0037(7)
N1 0.0072(11) 0.0114(11) 0.0100(11) -0.0001(9) -0.0031(8) -0.0002(9)
N2 0.0097(11) 0.0100(11) 0.0115(11) -0.0024(9) -0.0018(9) 0.0014(9)
N3 0.0103(11) 0.0096(11) 0.0092(11) 0.0014(9) -0.0020(9) -0.0018(9)
N4 0.0062(11) 0.0184(12) 0.0140(12) -0.0032(10) -0.0005(9) -0.0046(9)
C1 0.0123(13) 0.0127(13) 0.0089(13) 0.0014(10) -0.0020(10) -0.0013(10)
C2 0.0164(14) 0.0165(14) 0.0114(14) -0.0002(11) -0.0016(11) 0.0000(11)
C3 0.0120(14) 0.0218(15) 0.0149(14) -0.0020(12) -0.0035(11) -0.0008(12)
C4 0.0190(15) 0.0209(15) 0.0133(14) 0.0043(12) -0.0006(11) -0.0048(12)
C5 0.0138(13) 0.0102(13) 0.0100(13) 0.0013(10) -0.0043(10) -0.0019(10)
C6 0.0166(14) 0.0153(14) 0.0165(15) 0.0022(11) -0.0048(11) -0.0049(11)
C7 0.0291(17) 0.0137(14) 0.0188(16) 0.0025(12) -0.0075(13) -0.0082(13)
C8 0.0316(18) 0.0111(14) 0.0163(15) -0.0022(11) -0.0054(13) 0.0006(12)
C9 0.0203(15) 0.0153(14) 0.0111(14) -0.0003(11) -0.0010(11) 0.0027(12)
C10 0.0118(13) 0.0137(13) 0.0088(13) 0.0019(10) -0.0043(10) -0.0012(10)
C11 0.0093(12) 0.0149(13) 0.0084(13) 0.0004(10) -0.0033(10) 0.0005(10)
C12 0.0154(14) 0.0119(13) 0.0178(15) -0.0041(11) -0.0064(11) -0.0018(11)
C13 0.0146(14) 0.0189(15) 0.0264(17) -0.0061(13) -0.0025(12) -0.0057(12)
C14 0.0306(18) 0.0188(16) 0.0278(18) -0.0038(13) -0.0187(15) -0.0058(14)
C15 0.0240(16) 0.0112(14) 0.0196(16) -0.0036(11) -0.0013(12) -0.0008(12)
C16 0.0186(14) 0.0121(13) 0.0079(13) -0.0032(10) -0.0018(11) -0.0015(11)
C17 0.0216(15) 0.0122(13) 0.0147(14) -0.0035(11) -0.0078(12) 0.0017(11)
C18 0.0380(19) 0.0124(14) 0.0125(15) 0.0015(11) -0.0082(13) -0.0006(13)
C19 0.0351(19) 0.0154(14) 0.0109(14) -0.0006(11) 0.0011(13) -0.0066(13)
C20 0.0200(15) 0.0155(14) 0.0130(14) -0.0048(11) 0.0013(11) -0.0038(12)
C21 0.0216(15) 0.0093(12) 0.0053(12) -0.0003(10) -0.0029(10) -0.0012(11)
C22 0.0133(13) 0.0162(14) 0.0080(13) -0.0018(10) -0.0011(10) 0.0020(11)
C23 0.0079(13) 0.0117(13) 0.0186(15) -0.0003(11) -0.0010(10) -0.0013(10)
C24 0.0117(14) 0.0172(14) 0.0236(16) 0.0038(12) -0.0083(12) -0.0009(11)
C25 0.0123(14) 0.0182(15) 0.0327(18) -0.0073(13) 0.0051(13) -0.0020(12)
C26 0.0114(13) 0.0149(14) 0.0235(16) -0.0007(12) 0.0010(11) -0.0034(11)
C27 0.0104(13) 0.0118(13) 0.0138(14) -0.0007(11) -0.0037(10) 0.0007(10)
C28 0.0151(14) 0.0187(15) 0.0152(15) -0.0051(12) -0.0027(11) -0.0002(11)
C29 0.0189(15) 0.0154(15) 0.0288(18) -0.0113(13) -0.0041(13) 0.0001(12)
C30 0.0217(16) 0.0092(13) 0.0330(18) -0.0006(12) -0.0067(13) -0.0032(12)
C31 0.0173(15) 0.0126(14) 0.0197(15) 0.0033(11) -0.0047(12) -0.0027(11)
C32 0.0109(13) 0.0110(13) 0.0143(14) 0.0001(10) -0.0050(10) -0.0019(10)
C33 0.0121(13) 0.0113(13) 0.0106(13) 0.0029(10) -0.0025(10) -0.0014(10)
C34 0.0155(14) 0.0195(15) 0.0151(14) -0.0046(11) -0.0022(11) -0.0080(12)
C35 0.053(2) 0.0158(16) 0.0197(17) -0.0031(13) -0.0082(16) -0.0130(15)
C36 0.0287(17) 0.0199(15) 0.0172(16) -0.0056(12) 0.0002(13) -0.0083(13)
C37 0.0198(17) 0.061(3) 0.034(2) -0.0275(19) -0.0004(15) -0.0170(17)
C38 0.0111(13) 0.0127(13) 0.0148(14) -0.0030(11) -0.0001(10) -0.0057(10)
C39 0.0114(14) 0.0177(14) 0.0218(16) -0.0010(12) -0.0019(11) -0.0044(11)
C40 0.0113(14) 0.0212(16) 0.0292(18) -0.0048(13) 0.0026(12) -0.0017(12)
C44 0.0120(13) 0.0129(13) 0.0163(14) 0.0008(11) -0.0019(11) -0.0068(11)
Ce1' 0.01170(8) 0.00770(7) 0.00992(8) -0.00010(5) -0.00186(6) -0.00203(6)
O1' 0.0140(10) 0.0109(9) 0.0104(10) -0.0003(7) -0.0032(8) 0.0004(8)
O2' 0.0157(10) 0.0082(9) 0.0139(10) -0.0017(8) 0.0007(8) 0.0018(8)
O3' 0.0203(11) 0.0110(10) 0.0152(10) 0.0018(8) -0.0045(8) -0.0049(8)
O4' 0.0116(10) 0.0093(9) 0.0158(10) 0.0018(8) -0.0026(8) -0.0015(8)
O5' 0.0198(11) 0.0133(10) 0.0112(10) -0.0008(8) -0.0041(8) -0.0014(8)
O6' 0.0163(10) 0.0097(9) 0.0152(10) 0.0006(8) -0.0013(8) -0.0054(8)
N1' 0.0129(11) 0.0082(11) 0.0117(11) -0.0015(9) 0.0012(9) 0.0001(9)
N2' 0.0168(12) 0.0112(11) 0.0109(12) 0.0016(9) -0.0025(9) -0.0023(9)
N3' 0.0162(12) 0.0089(11) 0.0110(12) 0.0011(9) -0.0004(9) -0.0032(9)
N4' 0.0142(12) 0.0105(11) 0.0145(12) 0.0021(9) -0.0006(9) -0.0064(9)
C1' 0.0172(14) 0.0138(14) 0.0133(14) 0.0003(11) 0.0011(11) -0.0051(11)
C2' 0.0206(15) 0.0187(15) 0.0162(15) -0.0002(12) 0.0014(12) -0.0089(12)
C3' 0.0155(15) 0.0202(15) 0.0239(17) -0.0029(13) 0.0038(12) -0.0012(12)
C4' 0.0262(17) 0.0207(16) 0.0145(15) 0.0023(12) 0.0009(12) -0.0079(13)
C5' 0.0132(13) 0.0160(14) 0.0089(13) -0.0034(11) 0.0015(10) -0.0003(11)
C6' 0.0165(14) 0.0175(14) 0.0128(14) 0.0005(11) -0.0022(11) 0.0009(12)
C7' 0.0182(15) 0.0289(17) 0.0143(15) -0.0011(13) -0.0062(12) 0.0004(13)
C8' 0.0191(15) 0.0281(17) 0.0177(16) -0.0071(13) -0.0053(12) -0.0053(13)
C9' 0.0172(15) 0.0185(15) 0.0185(15) -0.0069(12) -0.0006(12) -0.0028(12)
C10' 0.0128(13) 0.0156(14) 0.0121(14) -0.0040(11) 0.0010(11) 0.0004(11)
C11' 0.0186(14) 0.0106(13) 0.0129(14) -0.0024(11) -0.0025(11) 0.0013(11)
C12' 0.0192(15) 0.0223(15) 0.0109(14) -0.0007(11) -0.0040(11) -0.0039(12)
C13' 0.0249(17) 0.040(2) 0.0189(17) -0.0059(14) -0.0075(13) -0.0108(15)
C14' 0.0254(17) 0.0217(16) 0.0119(14) -0.0020(12) -0.0013(12) -0.0020(13)
C15' 0.0240(17) 0.0239(16) 0.0133(15) 0.0039(12) -0.0030(12) 0.0016(13)
C16' 0.0138(14) 0.0188(14) 0.0087(13) 0.0020(11) -0.0039(10) -0.0021(11)
C17' 0.0197(15) 0.0240(16) 0.0166(15) 0.0004(12) -0.0039(12) -0.0100(13)
C18' 0.0156(15) 0.039(2) 0.0174(16) 0.0011(14) -0.0040(12) -0.0104(14)
C19' 0.0159(15) 0.0377(19) 0.0138(15) -0.0039(13) -0.0023(12) 0.0015(14)
C20' 0.0203(15) 0.0211(15) 0.0142(15) -0.0008(12) -0.0069(12) 0.0009(12)
C21' 0.0167(14) 0.0162(14) 0.0091(13) 0.0020(11) -0.0050(11) -0.0015(11)
C22' 0.0171(14) 0.0099(13) 0.0157(14) 0.0026(11) -0.0060(11) -0.0017(11)
C23' 0.0207(15) 0.0073(13) 0.0198(15) -0.0003(11) 0.0029(12) -0.0021(11)
C24' 0.0242(16) 0.0125(14) 0.0221(16) -0.0034(12) -0.0009(13) -0.0063(12)
C25' 0.036(2) 0.0115(15) 0.044(2) -0.0089(14) 0.0187(17) -0.0076(14)
C26' 0.0195(16) 0.0158(15) 0.0294(18) 0.0106(13) -0.0055(13) -0.0038(12)
C27' 0.0161(14) 0.0098(13) 0.0146(14) 0.0020(11) 0.0005(11) 0.0005(11)
C28' 0.0214(15) 0.0123(14) 0.0182(15) -0.0004(11) 0.0019(12) -0.0035(12)
C29' 0.0213(16) 0.0148(14) 0.0219(16) -0.0004(12) 0.0073(12) -0.0016(12)
C30' 0.0131(14) 0.0144(14) 0.0315(18) 0.0015(13) 0.0043(13) -0.0009(11)
C31' 0.0160(14) 0.0138(14) 0.0207(16) 0.0026(12) -0.0041(12) -0.0013(11)
C32' 0.0154(14) 0.0095(13) 0.0131(14) 0.0037(10) -0.0014(11) -0.0006(11)
C33' 0.0163(14) 0.0126(13) 0.0126(14) 0.0015(11) -0.0046(11) 0.0003(11)
C34' 0.0160(14) 0.0179(15) 0.0175(15) 0.0015(12) 0.0000(11) -0.0054(12)
C35' 0.0235(17) 0.0309(18) 0.0180(16) -0.0037(13) 0.0040(13) -0.0124(14)
C36' 0.0241(17) 0.0224(16) 0.0253(17) 0.0076(13) -0.0019(13) -0.0102(13)
C37' 0.0160(15) 0.0252(17) 0.0209(16) -0.0012(13) 0.0031(12) -0.0042(13)
C38' 0.0120(13) 0.0128(13) 0.0200(15) -0.0028(11) -0.0014(11) -0.0058(11)
C39' 0.0160(14) 0.0126(14) 0.0270(17) 0.0016(12) -0.0067(12) -0.0023(11)
C40' 0.0185(16) 0.0122(14) 0.041(2) -0.0051(13) -0.0067(14) -0.0012(12)
C41 0.0198(16) 0.0220(16) 0.0226(17) -0.0063(13) 0.0085(13) -0.0067(13)
C42 0.0212(15) 0.0169(14) 0.0144(14) 0.0003(11) 0.0014(12) -0.0095(12)
C43 0.0124(13) 0.0112(13) 0.0159(14) 0.0010(11) -0.0005(11) -0.0058(11)
C41' 0.0228(17) 0.0184(16) 0.037(2) -0.0138(14) -0.0053(14) -0.0050(13)
C42' 0.0180(15) 0.0177(15) 0.0253(17) -0.0045(12) -0.0075(12) -0.0051(12)
C43' 0.0055(12) 0.0166(14) 0.0234(16) -0.0016(12) -0.0044(11) -0.0056(11)
C44' 0.0120(13) 0.0137(14) 0.0182(15) 0.0006(11) -0.0031(11) -0.0038(11)

loop_
_atom_type_symbol
_atom_type_description
_atom_type_scat_dispersion_real
_atom_type_scat_dispersion_imag
_atom_type_scat_source
C C 0.0033 0.0016 'International Tables Vol C Tables 4.2.6.8 and 6.1.1.4'
H H 0.0000 0.0000 'International Tables Vol C Tables 4.2.6.8 and 6.1.1.4'
N N 0.0061 0.0033 'International Tables Vol C Tables 4.2.6.8 and 6.1.1.4'
O O 0.0106 0.0060 'International Tables Vol C Tables 4.2.6.8 and 6.1.1.4'
Ce Ce -0.2486 2.6331 'International Tables Vol C Tables 4.2.6.8 and 6.1.1.4'

loop_
_geom_angle_atom_site_label_1
_geom_angle_atom_site_label_2
_geom_angle_atom_site_label_3
_geom_angle
O6 Ce1 O2 119.08(7)
O6 Ce1 O5 82.96(7)
O2 Ce1 O5 87.16(7)
O6 Ce1 O3 145.17(7)
O2 Ce1 O3 95.26(7)
O5 Ce1 O3 105.85(7)
O6 Ce1 N3 96.99(7)
O2 Ce1 N3 107.39(7)
O5 Ce1 N3 34.50(7)
O3 Ce1 N3 76.35(7)
O6 Ce1 N1 89.69(7)
O2 Ce1 N1 34.32(7)
O5 Ce1 N1 101.19(7)
O3 Ce1 N1 120.25(7)
N3 Ce1 N1 132.57(8)
O6 Ce1 N2 134.02(7)
O2 Ce1 N2 89.12(7)
O5 Ce1 N2 137.64(7)
O3 Ce1 N2 32.67(7)
N3 Ce1 N2 108.80(7)
N1 Ce1 N2 99.05(7)
O6 Ce1 O4 71.23(7)
O2 Ce1 O4 168.05(7)
O5 Ce1 O4 100.69(7)
O3 Ce1 O4 74.02(7)
N3 Ce1 O4 75.68(7)
N1 Ce1 O4 148.78(7)
N2 Ce1 O4 79.00(7)
O6 Ce1 O1 74.14(7)
O2 Ce1 O1 98.17(6)
O5 Ce1 O1 156.19(7)
O3 Ce1 O1 96.80(6)
N3 Ce1 O1 153.97(7)
N1 Ce1 O1 72.70(7)
N2 Ce1 O1 65.93(6)
O4 Ce1 O1 78.29(6)
C22 O1 C11 110.0(2)
C22 O1 Ce1 130.71(15)
C11 O1 Ce1 112.82(15)
N1 O2 Ce1 84.02(13)
N2 O3 Ce1 88.96(13)
C44 O4 C33 110.2(2)
C44 O4 Ce1 120.27(16)
C33 O4 Ce1 111.30(15)
N3 O5 Ce1 82.20(13)
N4 O6 Ce1 151.55(16)
O2 N1 C5 108.9(2)
O2 N1 C1 110.6(2)
C5 N1 C1 113.4(2)
O2 N1 Ce1 61.66(11)
C5 N1 Ce1 120.85(17)
C1 N1 Ce1 124.65(16)
O3 N2 C16 107.3(2)
O3 N2 C12 109.7(2)
C16 N2 C12 113.4(2)
O3 N2 Ce1 58.37(11)
C16 N2 Ce1 111.35(16)
C12 N2 Ce1 135.17(18)
O5 N3 C27 109.7(2)
O5 N3 C23 110.2(2)
C27 N3 C23 114.2(2)
O5 N3 Ce1 63.29(11)
C27 N3 Ce1 119.53(17)
C23 N3 Ce1 124.66(16)
O6 N4 C38 109.8(2)
O6 N4 C34 110.6(2)
C38 N4 C34 117.4(2)
N1 C1 C3 107.5(2)
N1 C1 C2 107.6(2)
C3 C1 C2 110.0(2)
N1 C1 C4 113.3(2)
C3 C1 C4 109.7(2)
C2 C1 C4 108.6(2)
C6 C5 C10 120.2(3)
C6 C5 N1 121.6(3)
C10 C5 N1 118.1(2)
C7 C6 C5 119.7(3)
C8 C7 C6 120.5(3)
C7 C8 C9 119.7(3)
C8 C9 C10 120.9(3)
C9 C10 C5 118.8(3)
C9 C10 C11 121.2(3)
C5 C10 C11 119.8(2)
O1 C11 C10 109.9(2)
N2 C12 C13 108.8(2)
N2 C12 C15 108.2(2)
C13 C12 C15 109.0(3)
N2 C12 C14 112.1(2)
C13 C12 C14 108.0(3)
C15 C12 C14 110.7(3)
C21 C16 C17 119.5(3)
C21 C16 N2 119.7(2)
C17 C16 N2 120.7(3)
C18 C17 C16 120.8(3)
C17 C18 C19 119.9(3)
C20 C19 C18 119.4(3)
C19 C20 C21 121.5(3)
C16 C21 C20 118.8(3)
C16 C21 C22 122.7(3)
C20 C21 C22 118.5(3)
O1 C22 C21 111.7(2)
N3 C23 C26 108.1(2)
N3 C23 C24 107.6(2)
C26 C23 C24 109.8(2)
N3 C23 C25 112.1(2)
C26 C23 C25 108.5(2)
C24 C23 C25 110.6(2)
C28 C27 C32 119.9(3)
C28 C27 N3 121.1(3)
C32 C27 N3 119.0(2)
C29 C28 C27 120.3(3)
C30 C29 C28 120.2(3)
C31 C30 C29 119.6(3)
C30 C31 C32 121.4(3)
C31 C32 C27 118.4(3)
C31 C32 C33 120.3(3)
C27 C32 C33 120.8(3)
O4 C33 C32 110.2(2)
N4 C34 C36 107.4(2)
N4 C34 C37 108.2(3)
C36 C34 C37 108.8(3)
N4 C34 C35 113.6(2)
C36 C34 C35 108.7(3)
C37 C34 C35 109.9(3)
C39 C38 C43 118.6(3)
C39 C38 N4 115.7(3)
C43 C38 N4 125.5(3)
C40 C39 C38 121.7(3)
C41 C40 C39 119.7(3)
O4 C44 C43 113.8(2)
O6' Ce1' O3' 119.02(8)
O6' Ce1' O5' 83.51(8)
O3' Ce1' O5' 85.66(8)
O6' Ce1' O2' 144.91(8)
O3' Ce1' O2' 95.78(8)
O5' Ce1' O2' 104.91(7)
O6' Ce1' N3' 96.58(8)
O3' Ce1' N3' 106.76(8)
O5' Ce1' N3' 34.47(7)
O2' Ce1' N3' 75.91(7)
O6' Ce1' N2' 90.17(8)
O3' Ce1' N2' 33.92(7)
O5' Ce1' N2' 99.99(8)
O2' Ce1' N2' 120.71(8)
N3' Ce1' N2' 131.64(8)
O6' Ce1' N1' 134.68(7)
O3' Ce1' N1' 89.46(8)
O5' Ce1' N1' 136.63(7)
O2' Ce1' N1' 32.85(7)
N3' Ce1' N1' 108.59(7)
N2' Ce1' N1' 99.48(8)
O6' Ce1' O4' 70.69(7)
O3' Ce1' O4' 168.95(7)
O5' Ce1' O4' 101.32(7)
O2' Ce1' O4' 74.25(7)
N3' Ce1' O4' 75.84(7)
N2' Ce1' O4' 149.31(7)
N1' Ce1' O4' 79.58(7)
O6' Ce1' O1' 74.90(7)
O3' Ce1' O1' 97.87(7)
O5' Ce1' O1' 157.02(7)
O2' Ce1' O1' 97.35(6)
N3' Ce1' O1' 154.92(7)
N2' Ce1' O1' 72.73(7)
N1' Ce1' O1' 66.30(6)
O4' Ce1' O1' 79.08(6)
C11' O1' C22' 110.1(2)
C11' O1' Ce1' 130.30(16)
C22' O1' Ce1' 113.02(16)
N1' O2' Ce1' 88.66(13)
N2' O3' Ce1' 85.31(14)
C44' O4' C33' 110.3(2)
C44' O4' Ce1' 119.49(16)
C33' O4' Ce1' 111.15(16)
N3' O5' Ce1' 82.53(13)
N4' O6' Ce1' 147.97(17)
O2' N1' C5' 107.4(2)
O2' N1' C1' 109.7(2)
C5' N1' C1' 113.8(2)
O2' N1' Ce1' 58.49(11)
C5' N1' Ce1' 111.25(17)
C1' N1' Ce1' 134.80(18)
O3' N2' C16' 108.9(2)
O3' N2' C12' 110.8(2)
C16' N2' C12' 113.6(2)
O3' N2' Ce1' 60.77(12)
C16' N2' Ce1' 120.16(17)
C12' N2' Ce1' 125.29(18)
O5' N3' C27' 109.5(2)
O5' N3' C23' 110.3(2)
C27' N3' C23' 114.5(2)
O5' N3' Ce1' 63.00(12)
C27' N3' Ce1' 118.58(17)
C23' N3' Ce1' 125.37(18)
O6' N4' C38' 109.7(2)
O6' N4' C34' 110.7(2)
C38' N4' C34' 116.7(2)
N1' C1' C2' 108.9(2)
N1' C1' C3' 108.0(2)
C2' C1' C3' 109.0(3)
N1' C1' C4' 112.2(2)
C2' C1' C4' 108.6(2)
C3' C1' C4' 110.1(3)
C10' C5' C6' 119.7(3)
C10' C5' N1' 119.5(3)
C6' C5' N1' 120.7(3)
C7' C6' C5' 121.0(3)
C6' C7' C8' 119.8(3)
C9' C8' C7' 119.3(3)
C8' C9' C10' 122.0(3)
C5' C10' C9' 118.2(3)
C5' C10' C11' 123.2(3)
C9' C10' C11' 118.6(3)
O1' C11' C10' 111.6(2)
N2' C12' C15' 107.1(2)
N2' C12' C14' 107.2(2)
C15' C12' C14' 109.9(3)
N2' C12' C13' 113.1(3)
C15' C12' C13' 110.8(3)
C14' C12' C13' 108.6(3)
C17' C16' C21' 120.1(3)
C17' C16' N2' 121.4(3)
C21' C16' N2' 118.4(3)
C18' C17' C16' 120.2(3)
C17' C18' C19' 120.4(3)
C18' C19' C20' 119.6(3)
C19' C20' C21' 120.6(3)
C20' C21' C16' 118.9(3)
C20' C21' C22' 120.9(3)
C16' C21' C22' 119.8(3)
O1' C22' C21' 109.3(2)
C24' C23' N3' 108.1(2)
C24' C23' C26' 109.7(3)
N3' C23' C26' 107.6(2)
C24' C23' C25' 108.8(3)
N3' C23' C25' 112.0(2)
C26' C23' C25' 110.7(3)
C28' C27' C32' 120.0(3)
C28' C27' N3' 120.3(3)
C32' C27' N3' 119.6(3)
C29' C28' C27' 120.5(3)
C28' C29' C30' 119.7(3)
C31' C30' C29' 119.6(3)
C30' C31' C32' 121.6(3)
C31' C32' C27' 118.5(3)
C31' C32' C33' 120.6(3)
C27' C32' C33' 120.4(3)
O4' C33' C32' 110.2(2)
N4' C34' C35' 107.8(2)
N4' C34' C36' 108.2(3)
C35' C34' C36' 108.7(3)
N4' C34' C37' 113.4(2)
C35' C34' C37' 109.1(3)
C36' C34' C37' 109.6(3)
C39' C38' C43' 118.5(3)
C39' C38' N4' 115.5(3)
C43' C38' N4' 125.9(3)
C40' C39' C38' 121.5(3)
C41' C40' C39' 120.0(3)
C40 C41 C42 119.3(3)
C41 C42 C43 122.4(3)
C42 C43 C38 118.3(3)
C42 C43 C44 117.1(3)
C38 C43 C44 124.4(3)
C40' C41' C42' 118.9(3)
C41' C42' C43' 122.6(3)
C42' C43' C38' 118.5(3)
C42' C43' C44' 117.1(3)
C38' C43' C44' 124.4(3)
O4' C44' C43' 114.0(2)

loop_
_geom_bond_atom_site_label_1
_geom_bond_atom_site_label_2
_geom_bond_distance
Ce1 O6 2.1641(19)
Ce1 O2 2.236(2)
Ce1 O5 2.243(2)
Ce1 O3 2.2593(19)
Ce1 N3 2.488(2)
Ce1 N1 2.526(2)
Ce1 N2 2.653(2)
Ce1 O4 2.658(2)
Ce1 O1 2.7171(19)
O1 C22 1.433(3)
O1 C11 1.449(3)
O2 N1 1.432(3)
O3 N2 1.432(3)
O4 C44 1.446(3)
O4 C33 1.453(3)
O5 N3 1.423(3)
O6 N4 1.414(3)
N1 C5 1.454(3)
N1 C1 1.518(3)
N2 C16 1.461(4)
N2 C12 1.513(4)
N3 C27 1.452(4)
N3 C23 1.521(3)
N4 C38 1.443(4)
N4 C34 1.507(4)
C1 C3 1.525(4)
C1 C2 1.525(4)
C1 C4 1.527(4)
C5 C6 1.394(4)
C5 C10 1.402(4)
C6 C7 1.387(4)
C7 C8 1.384(5)
C8 C9 1.386(5)
C9 C10 1.394(4)
C10 C11 1.509(4)
C12 C13 1.523(4)
C12 C15 1.524(4)
C12 C14 1.526(4)
C16 C21 1.391(4)
C16 C17 1.400(4)
C17 C18 1.381(5)
C18 C19 1.383(5)
C19 C20 1.383(4)
C20 C21 1.396(4)
C21 C22 1.511(4)
C23 C26 1.521(4)
C23 C24 1.526(4)
C23 C25 1.531(4)
C27 C28 1.397(4)
C27 C32 1.402(4)
C28 C29 1.385(4)
C29 C30 1.385(5)
C30 C31 1.383(4)
C31 C32 1.399(4)
C32 C33 1.510(4)
C34 C36 1.521(4)
C34 C37 1.522(4)
C34 C35 1.528(4)
C38 C39 1.399(4)
C38 C43 1.414(4)
C39 C40 1.384(4)
C40 C41 1.382(5)
C44 C43 1.507(4)
Ce1' O6' 2.175(2)
Ce1' O3' 2.229(2)
Ce1' O5' 2.240(2)
Ce1' O2' 2.253(2)
Ce1' N3' 2.493(2)
Ce1' N2' 2.545(2)
Ce1' N1' 2.642(2)
Ce1' O4' 2.674(2)
Ce1' O1' 2.7140(19)
O1' C11' 1.436(3)
O1' C22' 1.448(3)
O2' N1' 1.434(3)
O3' N2' 1.425(3)
O4' C44' 1.444(3)
O4' C33' 1.454(3)
O5' N3' 1.423(3)
O6' N4' 1.417(3)
N1' C5' 1.461(4)
N1' C1' 1.516(4)
N2' C16' 1.458(4)
N2' C12' 1.522(4)
N3' C27' 1.452(4)
N3' C23' 1.523(4)
N4' C38' 1.433(4)
N4' C34' 1.509(4)
C1' C2' 1.525(4)
C1' C3' 1.525(4)
C1' C4' 1.529(4)
C5' C10' 1.392(4)
C5' C6' 1.401(4)
C6' C7' 1.380(4)
C7' C8' 1.389(5)
C8' C9' 1.378(4)
C9' C10' 1.403(4)
C10' C11' 1.506(4)
C12' C15' 1.522(4)
C12' C14' 1.525(4)
C12' C13' 1.532(4)
C16' C17' 1.389(4)
C16' C21' 1.398(4)
C17' C18' 1.383(5)
C18' C19' 1.384(5)
C19' C20' 1.393(5)
C20' C21' 1.396(4)
C21' C22' 1.512(4)
C23' C24' 1.523(4)
C23' C26' 1.526(4)
C23' C25' 1.528(4)
C27' C28' 1.400(4)
C27' C32' 1.402(4)
C28' C29' 1.390(4)
C29' C30' 1.398(5)
C30' C31' 1.384(4)
C31' C32' 1.397(4)
C32' C33' 1.512(4)
C34' C35' 1.524(4)
C34' C36' 1.530(4)
C34' C37' 1.535(4)
C38' C39' 1.401(4)
C38' C43' 1.412(4)
C39' C40' 1.387(5)
C40' C41' 1.381(5)
C41 C42 1.382(4)
C42 C43 1.394(4)
C41' C42' 1.385(4)
C42' C43' 1.388(4)
C43' C44' 1.508(4)
